data_4134308
loop_
_publ_author_name
'Zhong, Hongyu'
'Shevlin, Michael'
'Chirik, Paul J.'

_publ_section_title
;
 Cobalt-Catalyzed Asymmetric Hydrogenation of \a, \b-Unsaturated
 Carboxylic Acids by Homolytic H2 Cleavage.
;
_journal_name_full 'Journal of the American Chemical Society'
_journal_paper_doi 10.1021/jacs.9b13876
_journal_year 2020
_chemical_absolute_configuration rm
_chemical_formula_sum 'C24 H40 Co P2'
_chemical_formula_weight 449.43
_space_group_crystal_system monoclinic
_space_group_IT_number 4
_space_group_name_Hall 'P 2yb'
_space_group_name_H-M_alt 'P 1 21 1'
_atom_sites_solution_hydrogens geom
_audit_creation_method SHELXL-2014
_audit_update_record
;
2018-03-03 # Formatted by publCIF
;
_cell_angle_alpha 90
_cell_angle_beta 96.736(2)
_cell_angle_gamma 90
_cell_formula_units_Z 4
_cell_length_a 12.2494(6)
_cell_length_b 14.8757(8)
_cell_length_c 12.9755(7)
_cell_measurement_reflns_used 9635
_cell_measurement_temperature 100(2)
_cell_measurement_theta_max 28.78
_cell_measurement_theta_min 2.56
_cell_volume 2348.1(2)
_computing_structure_refinement 'SHELXL-2014 (Sheldrick, 2014)'
_diffrn_ambient_temperature 100(2)
_diffrn_measured_fraction_theta_full 0.999
_diffrn_measured_fraction_theta_max 0.998
_diffrn_measurement_device_type 'Bruker D8 Venture Photon 100 CMOS'
_diffrn_measurement_method 'phi and omega scans'
_diffrn_radiation_source 'I\mS microfocus source'
_diffrn_radiation_type MoK\a
_diffrn_radiation_wavelength 0.71073
_diffrn_reflns_av_R_equivalents 0.0972
_diffrn_reflns_av_unetI/netI 0.0767
_diffrn_reflns_Laue_measured_fraction_full 0.999
_diffrn_reflns_Laue_measured_fraction_max 0.998
_diffrn_reflns_limit_h_max 16
_diffrn_reflns_limit_h_min -16
_diffrn_reflns_limit_k_max 20
_diffrn_reflns_limit_k_min -20
_diffrn_reflns_limit_l_max 17
_diffrn_reflns_limit_l_min -17
_diffrn_reflns_number 106323
_diffrn_reflns_point_group_measured_fraction_full 0.999
_diffrn_reflns_point_group_measured_fraction_max 0.994
_diffrn_reflns_theta_full 25.242
_diffrn_reflns_theta_max 28.807
_diffrn_reflns_theta_min 2.091
_exptl_absorpt_coefficient_mu 0.874
_exptl_absorpt_correction_T_max 0.7458
_exptl_absorpt_correction_T_min 0.6390
_exptl_absorpt_process_details 'TWINABS BRUKER AXS'
_exptl_crystal_colour orange
_exptl_crystal_density_diffrn 1.271
_exptl_crystal_description plate
_exptl_crystal_F_000 964
_exptl_crystal_size_max 0.296
_exptl_crystal_size_mid 0.198
_exptl_crystal_size_min 0.179
_refine_diff_density_max 0.773
_refine_diff_density_min -0.655
_refine_diff_density_rms 0.099
_refine_ls_abs_structure_details
;
 Flack x determined using 3937 quotients [(I+)-(I-)]/[(I+)+(I-)]
 (Parsons, Flack and Wagner, Acta Cryst. B69 (2013) 249-259).
;
_refine_ls_abs_structure_Flack 0.017(6)
_refine_ls_extinction_method none
_refine_ls_goodness_of_fit_ref 1.062
_refine_ls_hydrogen_treatment constr
_refine_ls_matrix_type full
_refine_ls_number_parameters 487
_refine_ls_number_reflns 12188
_refine_ls_number_restraints 1
_refine_ls_restrained_S_all 1.062
_refine_ls_R_factor_all 0.0760
_refine_ls_R_factor_gt 0.0477
_refine_ls_shift/su_max 0.000
_refine_ls_shift/su_mean 0.000
_refine_ls_structure_factor_coef Fsqd
_refine_ls_weighting_details 'w=1/[\s^2^(Fo^2^)+(0.0245P)^2^+2.2984P] where P=(Fo^2^+2Fc^2^)/3'
_refine_ls_weighting_scheme calc
_refine_ls_wR_factor_gt 0.0800
_refine_ls_wR_factor_ref 0.0888
_reflns_Friedel_coverage 0.920
_reflns_Friedel_fraction_full 0.999
_reflns_Friedel_fraction_max 0.989
_reflns_number_gt 9812
_reflns_number_total 12188
_reflns_threshold_expression 'I > 2\s(I)'
_cod_data_source_file ja9b13876_si_002.cif
_cod_data_source_block BenzPCoCOD
_cod_original_sg_symbol_H-M 'P 21'
_cod_database_code 4134308
_publcif_datablock.id {b6e2a9ff-83fa-418f-929e-635f88a1f650}

_shelx_space_group_comment
;
The symmetry employed for this shelxl refinement is uniquely defined
by the following loop, which should always be used as a source of
symmetry information in preference to the above space-group names.
They are only intended as comments.
;
_shelx_estimated_absorpt_t_min 0.782
_shelx_estimated_absorpt_t_max 0.859
_shelxl_version_number 2014-3
_publcif_info_exptl_table_max_cols 4
_publcif_info_exptl_table_use_headnotes n
_publcif_funding_html
;
;

loop_
_space_group_symop_operation_xyz
'x, y, z'
'-x, y+1/2, -z'

loop_
_atom_site_label
_atom_site_type_symbol
_atom_site_fract_x
_atom_site_fract_y
_atom_site_fract_z
_atom_site_U_iso_or_equiv
_atom_site_adp_type
_atom_site_occupancy
_atom_site_site_symmetry_order
_atom_site_calc_flag
_atom_site_refinement_flags_posn
_atom_site_refinement_flags_adp
_atom_site_refinement_flags_occupancy
_atom_site_disorder_assembly
_atom_site_disorder_group
C1 C -0.0508(4) 0.0604(3) 0.5763(4) 0.0194(10) Uani 1 1 d . . . . .
C2 C -0.1616(4) 0.0374(3) 0.5159(4) 0.0299(12) Uani 1 1 d . . . . .
H2A H -0.1706 0.0706 0.4520 0.045 Uiso 1 1 calc R U . . .
H2B H -0.1645 -0.0259 0.5011 0.045 Uiso 1 1 calc R U . . .
H2C H -0.2194 0.0529 0.5566 0.045 Uiso 1 1 calc R U . . .
C3 C 0.0413(4) 0.0351(3) 0.5104(4) 0.0265(11) Uani 1 1 d . . . . .
H3A H 0.0326 0.0690 0.4470 0.040 Uiso 1 1 calc R U . . .
H3B H 0.1114 0.0486 0.5484 0.040 Uiso 1 1 calc R U . . .
H3C H 0.0372 -0.0279 0.4947 0.040 Uiso 1 1 calc R U . . .
C4 C -0.0380(4) 0.0072(3) 0.6772(4) 0.0236(11) Uani 1 1 d . . . . .
H4A H 0.0315 0.0211 0.7160 0.035 Uiso 1 1 calc R U . . .
H4B H -0.0962 0.0228 0.7174 0.035 Uiso 1 1 calc R U . . .
H4C H -0.0414 -0.0560 0.6619 0.035 Uiso 1 1 calc R U . . .
C5 C -0.0481(3) 0.2398(3) 0.4880(3) 0.0182(9) Uani 1 1 d . . . . .
H5A H 0.0141 0.2286 0.4512 0.027 Uiso 1 1 calc R U . . .
H5B H -0.1135 0.2176 0.4482 0.027 Uiso 1 1 calc R U . . .
H5C H -0.0551 0.3033 0.4988 0.027 Uiso 1 1 calc R U . . .
C6 C -0.1551(3) 0.2123(3) 0.6704(3) 0.0137(9) Uani 1 1 d . . . . .
C7 C -0.2606(3) 0.2111(3) 0.6159(3) 0.0186(10) Uani 1 1 d . . . . .
H7 H -0.2694 0.2005 0.5448 0.022 Uiso 1 1 calc R U . . .
C8 C -0.3524(3) 0.2255(3) 0.6672(4) 0.0215(10) Uani 1 1 d . . . . .
H8 H -0.4221 0.2262 0.6301 0.026 Uiso 1 1 calc R U . . .
C9 C -0.3402(3) 0.2390(3) 0.7736(4) 0.0216(10) Uani 1 1 d . . . . .
H9 H -0.4018 0.2451 0.8086 0.026 Uiso 1 1 calc R U . . .
C10 C -0.2361(3) 0.2433(3) 0.8278(3) 0.0162(9) Uani 1 1 d . . . . .
H10 H -0.2285 0.2526 0.8991 0.019 Uiso 1 1 calc R U . . .
C11 C -0.1420(3) 0.2340(3) 0.7770(3) 0.0130(9) Uani 1 1 d . . . . .
C12 C 0.0039(4) 0.2038(3) 0.9616(3) 0.0209(10) Uani 1 1 d . . . . .
H12A H 0.0753 0.2122 0.9996 0.031 Uiso 1 1 calc R U . . .
H12B H -0.0509 0.2299 0.9996 0.031 Uiso 1 1 calc R U . . .
H12C H -0.0104 0.1407 0.9523 0.031 Uiso 1 1 calc R U . . .
C13 C -0.0092(4) 0.3820(3) 0.8673(4) 0.0167(10) Uani 1 1 d . . . . .
C14 C -0.0258(4) 0.4321(3) 0.7640(4) 0.0201(10) Uani 1 1 d . . . . .
H14A H 0.0316 0.4160 0.7230 0.030 Uiso 1 1 calc R U . . .
H14B H -0.0958 0.4163 0.7274 0.030 Uiso 1 1 calc R U . . .
H14C H -0.0235 0.4957 0.7767 0.030 Uiso 1 1 calc R U . . .
C15 C 0.0999(4) 0.4071(3) 0.9302(4) 0.0233(11) Uani 1 1 d . . . . .
H15A H 0.1595 0.3911 0.8919 0.035 Uiso 1 1 calc R U . . .
H15B H 0.1016 0.4707 0.9430 0.035 Uiso 1 1 calc R U . . .
H15C H 0.1072 0.3754 0.9951 0.035 Uiso 1 1 calc R U . . .
C16 C -0.1012(4) 0.4087(3) 0.9312(4) 0.0225(11) Uani 1 1 d . . . . .
H16A H -0.0918 0.3776 0.9964 0.034 Uiso 1 1 calc R U . . .
H16B H -0.0986 0.4724 0.9432 0.034 Uiso 1 1 calc R U . . .
H16C H -0.1709 0.3929 0.8939 0.034 Uiso 1 1 calc R U . . .
C17 C 0.2330(4) 0.1134(3) 0.7205(4) 0.0151(10) Uani 1 1 d . . . . .
H17 H 0.1777 0.0724 0.6985 0.018 Uiso 1 1 calc R U . . .
C18 C 0.3129(4) 0.1393(3) 0.6450(4) 0.0195(10) Uani 1 1 d . . . . .
H18A H 0.3248 0.0878 0.6018 0.023 Uiso 1 1 calc R U . . .
H18B H 0.3829 0.1549 0.6837 0.023 Uiso 1 1 calc R U . . .
C19 C 0.2728(3) 0.2186(3) 0.5749(3) 0.0192(10) Uani 1 1 d . . . . .
H19A H 0.3360 0.2509 0.5554 0.023 Uiso 1 1 calc R U . . .
H19B H 0.2317 0.1956 0.5120 0.023 Uiso 1 1 calc R U . . .
C20 C 0.2007(4) 0.2835(3) 0.6264(3) 0.0172(10) Uani 1 1 d . . . . .
H20 H 0.1346 0.3010 0.5892 0.021 Uiso 1 1 calc R U . . .
C21 C 0.2267(4) 0.3185(3) 0.7252(4) 0.0153(10) Uani 1 1 d . . . . .
H21 H 0.1769 0.3580 0.7498 0.018 Uiso 1 1 calc R U . . .
C22 C 0.3309(4) 0.2966(3) 0.7959(4) 0.0204(10) Uani 1 1 d . . . . .
H22A H 0.3527 0.3491 0.8377 0.024 Uiso 1 1 calc R U . . .
H22B H 0.3892 0.2837 0.7535 0.024 Uiso 1 1 calc R U . . .
C23 C 0.3192(3) 0.2164(3) 0.8685(3) 0.0198(10) Uani 1 1 d . . . . .
H23A H 0.3903 0.1878 0.8844 0.024 Uiso 1 1 calc R U . . .
H23B H 0.2964 0.2383 0.9331 0.024 Uiso 1 1 calc R U . . .
C24 C 0.2371(3) 0.1475(3) 0.8222(4) 0.0152(10) Uani 1 1 d . . . . .
H24 H 0.1858 0.1262 0.8637 0.018 Uiso 1 1 calc R U . . .
C25 C 0.5897(4) 0.9320(3) 0.8302(4) 0.0155(9) Uani 1 1 d . . . . .
C26 C 0.6831(4) 0.9923(3) 0.8017(4) 0.0294(12) Uani 1 1 d . . . . .
H26A H 0.6641 1.0161 0.7332 0.044 Uiso 1 1 calc R U . . .
H26B H 0.6943 1.0408 0.8505 0.044 Uiso 1 1 calc R U . . .
H26C H 0.7494 0.9576 0.8035 0.044 Uiso 1 1 calc R U . . .
C27 C 0.4852(4) 0.9893(3) 0.8280(4) 0.0215(10) Uani 1 1 d . . . . .
H27A H 0.4656 1.0124 0.7592 0.032 Uiso 1 1 calc R U . . .
H27B H 0.4263 0.9529 0.8475 0.032 Uiso 1 1 calc R U . . .
H27C H 0.4984 1.0385 0.8758 0.032 Uiso 1 1 calc R U . . .
C28 C 0.6215(4) 0.8952(3) 0.9386(4) 0.0205(10) Uani 1 1 d . . . . .
H28A H 0.5637 0.8573 0.9576 0.031 Uiso 1 1 calc R U . . .
H28B H 0.6881 0.8609 0.9399 0.031 Uiso 1 1 calc R U . . .
H28C H 0.6329 0.9441 0.9869 0.031 Uiso 1 1 calc R U . . .
C29 C 0.5320(4) 0.8816(3) 0.6139(3) 0.0196(10) Uani 1 1 d . . . . .
H29A H 0.4644 0.9148 0.6057 0.029 Uiso 1 1 calc R U . . .
H29B H 0.5921 0.9213 0.6053 0.029 Uiso 1 1 calc R U . . .
H29C H 0.5290 0.8348 0.5627 0.029 Uiso 1 1 calc R U . . .
C30 C 0.6843(3) 0.7721(3) 0.7432(3) 0.0126(9) Uani 1 1 d . . . . .
C31 C 0.7814(4) 0.8114(3) 0.7166(3) 0.0160(9) Uani 1 1 d . . . . .
H31 H 0.7787 0.8683 0.6866 0.019 Uiso 1 1 calc R U . . .
C32 C 0.8806(4) 0.7670(3) 0.7343(3) 0.0173(10) Uani 1 1 d . . . . .
H32 H 0.9444 0.7946 0.7176 0.021 Uiso 1 1 calc R U . . .
C33 C 0.8856(4) 0.6817(3) 0.7768(4) 0.0174(10) Uani 1 1 d . . . . .
H33 H 0.9531 0.6531 0.7923 0.021 Uiso 1 1 calc R U . . .
C34 C 0.7899(3) 0.6392(3) 0.7960(3) 0.0155(9) Uani 1 1 d . . . . .
H34 H 0.7929 0.5807 0.8214 0.019 Uiso 1 1 calc R U . . .
C35 C 0.6885(3) 0.6829(3) 0.7777(3) 0.0112(9) Uani 1 1 d . . . . .
C36 C 0.5457(4) 0.5491(3) 0.6701(3) 0.0139(9) Uani 1 1 d . . . . .
C37 C 0.5202(4) 0.6067(3) 0.5723(3) 0.0178(10) Uani 1 1 d . . . . .
H37A H 0.4553 0.6417 0.5776 0.027 Uiso 1 1 calc R U . . .
H37B H 0.5810 0.6461 0.5654 0.027 Uiso 1 1 calc R U . . .
H37C H 0.5084 0.5683 0.5125 0.027 Uiso 1 1 calc R U . . .
C38 C 0.4522(4) 0.4821(3) 0.6823(4) 0.0212(11) Uani 1 1 d . . . . .
H38A H 0.3859 0.5146 0.6900 0.032 Uiso 1 1 calc R U . . .
H38B H 0.4407 0.4444 0.6220 0.032 Uiso 1 1 calc R U . . .
H38C H 0.4717 0.4456 0.7427 0.032 Uiso 1 1 calc R U . . .
C39 C 0.6495(4) 0.4945(3) 0.6581(4) 0.0239(11) Uani 1 1 d . . . . .
H39A H 0.6674 0.4577 0.7185 0.036 Uiso 1 1 calc R U . . .
H39B H 0.6367 0.4569 0.5978 0.036 Uiso 1 1 calc R U . . .
H39C H 0.7093 0.5347 0.6507 0.036 Uiso 1 1 calc R U . . .
C40 C 0.5868(4) 0.5492(3) 0.8949(4) 0.0182(10) Uani 1 1 d . . . . .
H40A H 0.5219 0.5162 0.9059 0.027 Uiso 1 1 calc R U . . .
H40B H 0.6431 0.5081 0.8795 0.027 Uiso 1 1 calc R U . . .
H40C H 0.6121 0.5826 0.9564 0.027 Uiso 1 1 calc R U . . .
C41 C 0.3401(4) 0.7926(3) 0.9018(3) 0.0184(10) Uani 1 1 d . . . . .
H41 H 0.3990 0.8293 0.9262 0.022 Uiso 1 1 calc R U . . .
C42 C 0.2377(4) 0.8373(3) 0.8454(4) 0.0245(11) Uani 1 1 d . . . . .
H42A H 0.2298 0.8967 0.8744 0.029 Uiso 1 1 calc R U . . .
H42B H 0.1736 0.8024 0.8577 0.029 Uiso 1 1 calc R U . . .
C43 C 0.2408(4) 0.8460(3) 0.7279(4) 0.0228(11) Uani 1 1 d . . . . .
H43A H 0.1661 0.8451 0.6934 0.027 Uiso 1 1 calc R U . . .
H43B H 0.2729 0.9036 0.7134 0.027 Uiso 1 1 calc R U . . .
C44 C 0.3059(4) 0.7720(3) 0.6832(4) 0.0175(10) Uani 1 1 d . . . . .
H44 H 0.3562 0.7886 0.6383 0.021 Uiso 1 1 calc R U . . .
C45 C 0.2958(3) 0.6809(3) 0.7045(3) 0.0166(10) Uani 1 1 d . . . . .
H45 H 0.3415 0.6409 0.6750 0.020 Uiso 1 1 calc R U . . .
C46 C 0.2149(4) 0.6428(3) 0.7728(4) 0.0245(11) Uani 1 1 d . . . . .
H46A H 0.1878 0.5856 0.7446 0.029 Uiso 1 1 calc R U . . .
H46B H 0.1527 0.6833 0.7717 0.029 Uiso 1 1 calc R U . . .
C47 C 0.2660(4) 0.6292(3) 0.8856(4) 0.0225(11) Uani 1 1 d . . . . .
H47A H 0.2085 0.6313 0.9309 0.027 Uiso 1 1 calc R U . . .
H47B H 0.3001 0.5703 0.8925 0.027 Uiso 1 1 calc R U . . .
C48 C 0.3511(4) 0.7001(3) 0.9191(3) 0.0189(10) Uani 1 1 d . . . . .
H48 H 0.4170 0.6803 0.9547 0.023 Uiso 1 1 calc R U . . .
Co1 Co 0.11307(4) 0.20953(4) 0.72892(4) 0.01425(15) Uani 1 1 d . . . . .
Co2 Co 0.43481(4) 0.73524(4) 0.79847(4) 0.01194(14) Uani 1 1 d . . . . .
P1 P -0.02846(9) 0.18251(7) 0.61340(8) 0.0117(2) Uani 1 1 d . . . . .
P2 P -0.00066(9) 0.25815(7) 0.83512(9) 0.0110(2) Uani 1 1 d . . . . .
P3 P 0.55235(9) 0.83169(7) 0.74394(9) 0.0116(2) Uani 1 1 d . . . . .
P4 P 0.55513(9) 0.62702(7) 0.78582(9) 0.0109(2) Uani 1 1 d . . . . .

loop_
_atom_site_aniso_label
_atom_site_aniso_U_11
_atom_site_aniso_U_22
_atom_site_aniso_U_33
_atom_site_aniso_U_23
_atom_site_aniso_U_13
_atom_site_aniso_U_12
C1 0.019(2) 0.013(2) 0.026(3) 0.000(2) 0.003(2) -0.0005(19)
C2 0.031(3) 0.018(3) 0.038(3) -0.008(2) -0.007(2) -0.002(2)
C3 0.034(3) 0.018(3) 0.029(3) -0.006(2) 0.007(2) 0.001(2)
C4 0.016(2) 0.015(2) 0.040(3) 0.005(2) 0.003(2) -0.003(2)
C5 0.019(2) 0.020(2) 0.015(2) 0.0042(19) 0.0022(17) 0.000(2)
C6 0.0130(19) 0.012(2) 0.017(2) 0.0044(18) 0.0050(16) -0.0004(18)
C7 0.018(2) 0.019(2) 0.018(2) 0.004(2) -0.0005(18) -0.0007(19)
C8 0.0106(19) 0.023(3) 0.030(3) -0.001(2) -0.0018(18) 0.001(2)
C9 0.0097(19) 0.027(3) 0.030(3) 0.002(2) 0.0085(18) -0.001(2)
C10 0.016(2) 0.016(2) 0.017(2) 0.0011(19) 0.0053(17) 0.0010(19)
C11 0.0105(18) 0.010(2) 0.019(2) 0.0047(18) 0.0034(16) -0.0009(17)
C12 0.020(2) 0.026(3) 0.017(2) 0.007(2) 0.0046(18) 0.005(2)
C13 0.017(2) 0.012(2) 0.022(2) -0.0027(19) 0.0052(19) -0.0002(19)
C14 0.018(2) 0.014(2) 0.028(3) 0.002(2) 0.006(2) 0.0025(19)
C15 0.024(3) 0.023(3) 0.023(3) -0.007(2) 0.002(2) 0.000(2)
C16 0.024(3) 0.016(2) 0.028(3) -0.004(2) 0.007(2) 0.004(2)
C17 0.010(2) 0.013(2) 0.022(2) -0.0005(19) 0.0025(18) 0.0002(18)
C18 0.017(2) 0.020(3) 0.024(3) 0.002(2) 0.0112(19) 0.0062(19)
C19 0.020(2) 0.018(2) 0.022(2) 0.0018(19) 0.0132(18) 0.002(2)
C20 0.012(2) 0.021(2) 0.019(2) 0.0055(19) 0.0049(18) 0.0036(19)
C21 0.012(2) 0.011(2) 0.025(3) 0.0024(19) 0.0057(19) 0.0007(18)
C22 0.014(2) 0.020(3) 0.027(3) 0.000(2) 0.001(2) -0.0028(19)
C23 0.015(2) 0.020(3) 0.024(2) 0.002(2) -0.0006(18) 0.0020(19)
C24 0.012(2) 0.012(2) 0.022(2) 0.0066(18) 0.0030(18) 0.0025(17)
C25 0.017(2) 0.011(2) 0.019(2) 0.0016(18) 0.0048(19) 0.0015(18)
C26 0.034(3) 0.016(3) 0.042(3) -0.007(2) 0.017(3) -0.008(2)
C27 0.028(3) 0.014(2) 0.023(3) -0.0005(19) 0.008(2) 0.009(2)
C28 0.023(3) 0.020(3) 0.019(2) -0.007(2) 0.000(2) -0.001(2)
C29 0.020(2) 0.023(3) 0.016(2) 0.006(2) 0.0043(19) 0.003(2)
C30 0.012(2) 0.017(2) 0.010(2) -0.0022(17) 0.0036(17) 0.0005(18)
C31 0.021(2) 0.010(2) 0.018(2) -0.0018(18) 0.0047(19) -0.0034(18)
C32 0.012(2) 0.021(2) 0.020(2) -0.0056(19) 0.0071(18) -0.0037(18)
C33 0.009(2) 0.019(2) 0.024(2) -0.004(2) 0.0048(18) 0.0023(19)
C34 0.016(2) 0.011(2) 0.020(2) -0.0005(18) 0.0032(18) 0.0031(18)
C35 0.010(2) 0.013(2) 0.011(2) -0.0013(17) 0.0033(16) -0.0004(17)
C36 0.015(2) 0.011(2) 0.015(2) -0.0023(17) 0.0049(18) -0.0010(18)
C37 0.020(2) 0.019(2) 0.015(2) -0.0009(19) 0.0076(19) 0.0004(19)
C38 0.023(3) 0.015(2) 0.026(3) -0.002(2) 0.003(2) -0.006(2)
C39 0.027(3) 0.015(2) 0.031(3) -0.008(2) 0.005(2) 0.001(2)
C40 0.021(2) 0.019(2) 0.016(2) 0.0066(19) 0.0060(19) -0.003(2)
C41 0.020(2) 0.020(2) 0.018(2) -0.0046(19) 0.0122(19) -0.0016(19)
C42 0.015(2) 0.026(3) 0.035(3) -0.007(2) 0.011(2) 0.002(2)
C43 0.013(2) 0.024(3) 0.031(3) -0.005(2) -0.003(2) 0.006(2)
C44 0.008(2) 0.024(3) 0.020(2) -0.004(2) -0.0022(18) 0.0006(19)
C45 0.009(2) 0.023(3) 0.018(2) -0.0060(19) 0.0010(17) -0.0012(18)
C46 0.016(2) 0.023(3) 0.036(3) -0.004(2) 0.008(2) -0.005(2)
C47 0.020(2) 0.025(3) 0.024(3) 0.000(2) 0.012(2) -0.005(2)
C48 0.015(2) 0.027(3) 0.017(2) 0.003(2) 0.0101(18) 0.000(2)
Co1 0.0098(3) 0.0182(3) 0.0154(3) -0.0026(3) 0.0039(2) 0.0006(2)
Co2 0.0106(3) 0.0140(3) 0.0118(3) -0.0002(2) 0.0034(2) 0.0003(2)
P1 0.0133(5) 0.0112(6) 0.0108(5) 0.0007(4) 0.0025(4) -0.0004(4)
P2 0.0105(5) 0.0115(6) 0.0113(5) 0.0015(4) 0.0022(4) 0.0015(4)
P3 0.0119(5) 0.0107(6) 0.0125(5) 0.0020(5) 0.0027(4) 0.0018(4)
P4 0.0111(5) 0.0109(6) 0.0113(5) 0.0008(4) 0.0038(4) -0.0010(4)

loop_
_atom_type_symbol
_atom_type_description
_atom_type_scat_dispersion_real
_atom_type_scat_dispersion_imag
_atom_type_scat_source
C C 0.0033 0.0016 'International Tables Vol C Tables 4.2.6.8 and 6.1.1.4'
H H 0.0000 0.0000 'International Tables Vol C Tables 4.2.6.8 and 6.1.1.4'
Co Co 0.3494 0.9721 'International Tables Vol C Tables 4.2.6.8 and 6.1.1.4'
P P 0.1023 0.0942 'International Tables Vol C Tables 4.2.6.8 and 6.1.1.4'

loop_
_geom_angle_atom_site_label_1
_geom_angle_atom_site_label_2
_geom_angle_atom_site_label_3
_geom_angle
_geom_angle_site_symmetry_1
_geom_angle_site_symmetry_3
_geom_angle_publ_flag
C4 C1 C2 108.7(4) . . ?
C4 C1 C3 110.1(4) . . ?
C2 C1 C3 109.0(4) . . ?
C4 C1 P1 106.5(3) . . ?
C2 C1 P1 116.1(3) . . ?
C3 C1 P1 106.4(3) . . ?
C1 C2 H2A 109.5 . . ?
C1 C2 H2B 109.5 . . ?
H2A C2 H2B 109.5 . . ?
C1 C2 H2C 109.5 . . ?
H2A C2 H2C 109.5 . . ?
H2B C2 H2C 109.5 . . ?
C1 C3 H3A 109.5 . . ?
C1 C3 H3B 109.5 . . ?
H3A C3 H3B 109.5 . . ?
C1 C3 H3C 109.5 . . ?
H3A C3 H3C 109.5 . . ?
H3B C3 H3C 109.5 . . ?
C1 C4 H4A 109.5 . . ?
C1 C4 H4B 109.5 . . ?
H4A C4 H4B 109.5 . . ?
C1 C4 H4C 109.5 . . ?
H4A C4 H4C 109.5 . . ?
H4B C4 H4C 109.5 . . ?
P1 C5 H5A 109.5 . . ?
P1 C5 H5B 109.5 . . ?
H5A C5 H5B 109.5 . . ?
P1 C5 H5C 109.5 . . ?
H5A C5 H5C 109.5 . . ?
H5B C5 H5C 109.5 . . ?
C7 C6 C11 119.4(4) . . ?
C7 C6 P1 124.3(3) . . ?
C11 C6 P1 116.2(3) . . ?
C8 C7 C6 120.5(4) . . ?
C8 C7 H7 119.8 . . ?
C6 C7 H7 119.8 . . ?
C9 C8 C7 120.1(4) . . ?
C9 C8 H8 120.0 . . ?
C7 C8 H8 120.0 . . ?
C10 C9 C8 119.9(4) . . ?
C10 C9 H9 120.1 . . ?
C8 C9 H9 120.1 . . ?
C9 C10 C11 121.1(4) . . ?
C9 C10 H10 119.4 . . ?
C11 C10 H10 119.4 . . ?
C10 C11 C6 118.6(4) . . ?
C10 C11 P2 125.1(3) . . ?
C6 C11 P2 116.1(3) . . ?
P2 C12 H12A 109.5 . . ?
P2 C12 H12B 109.5 . . ?
H12A C12 H12B 109.5 . . ?
P2 C12 H12C 109.5 . . ?
H12A C12 H12C 109.5 . . ?
H12B C12 H12C 109.5 . . ?
C16 C13 C14 108.6(4) . . ?
C16 C13 C15 107.6(4) . . ?
C14 C13 C15 111.5(4) . . ?
C16 C13 P2 115.9(3) . . ?
C14 C13 P2 106.7(3) . . ?
C15 C13 P2 106.8(3) . . ?
C13 C14 H14A 109.5 . . ?
C13 C14 H14B 109.5 . . ?
H14A C14 H14B 109.5 . . ?
C13 C14 H14C 109.5 . . ?
H14A C14 H14C 109.5 . . ?
H14B C14 H14C 109.5 . . ?
C13 C15 H15A 109.5 . . ?
C13 C15 H15B 109.5 . . ?
H15A C15 H15B 109.5 . . ?
C13 C15 H15C 109.5 . . ?
H15A C15 H15C 109.5 . . ?
H15B C15 H15C 109.5 . . ?
C13 C16 H16A 109.5 . . ?
C13 C16 H16B 109.5 . . ?
H16A C16 H16B 109.5 . . ?
C13 C16 H16C 109.5 . . ?
H16A C16 H16C 109.5 . . ?
H16B C16 H16C 109.5 . . ?
C24 C17 C18 124.0(4) . . ?
C24 C17 Co1 69.4(2) . . ?
C18 C17 Co1 112.1(3) . . ?
C24 C17 H17 118.0 . . ?
C18 C17 H17 118.0 . . ?
Co1 C17 H17 88.5 . . ?
C17 C18 C19 113.1(3) . . ?
C17 C18 H18A 109.0 . . ?
C19 C18 H18A 109.0 . . ?
C17 C18 H18B 109.0 . . ?
C19 C18 H18B 109.0 . . ?
H18A C18 H18B 107.8 . . ?
C20 C19 C18 113.1(3) . . ?
C20 C19 H19A 109.0 . . ?
C18 C19 H19A 109.0 . . ?
C20 C19 H19B 109.0 . . ?
C18 C19 H19B 109.0 . . ?
H19A C19 H19B 107.8 . . ?
C21 C20 C19 124.4(4) . . ?
C21 C20 Co1 72.1(3) . . ?
C19 C20 Co1 108.1(3) . . ?
C21 C20 H20 117.8 . . ?
C19 C20 H20 117.8 . . ?
Co1 C20 H20 89.8 . . ?
C20 C21 C22 124.4(4) . . ?
C20 C21 Co1 69.9(3) . . ?
C22 C21 Co1 109.1(3) . . ?
C20 C21 H21 117.8 . . ?
C22 C21 H21 117.8 . . ?
Co1 C21 H21 91.0 . . ?
C21 C22 C23 113.9(4) . . ?
C21 C22 H22A 108.8 . . ?
C23 C22 H22A 108.8 . . ?
C21 C22 H22B 108.8 . . ?
C23 C22 H22B 108.8 . . ?
H22A C22 H22B 107.7 . . ?
C24 C23 C22 112.9(4) . . ?
C24 C23 H23A 109.0 . . ?
C22 C23 H23A 109.0 . . ?
C24 C23 H23B 109.0 . . ?
C22 C23 H23B 109.0 . . ?
H23A C23 H23B 107.8 . . ?
C17 C24 C23 124.5(4) . . ?
C17 C24 Co1 70.5(3) . . ?
C23 C24 Co1 110.0(3) . . ?
C17 C24 H24 117.7 . . ?
C23 C24 H24 117.7 . . ?
Co1 C24 H24 89.5 . . ?
C28 C25 C26 108.5(4) . . ?
C28 C25 C27 109.9(4) . . ?
C26 C25 C27 108.4(4) . . ?
C28 C25 P3 106.4(3) . . ?
C26 C25 P3 117.0(3) . . ?
C27 C25 P3 106.5(3) . . ?
C25 C26 H26A 109.5 . . ?
C25 C26 H26B 109.5 . . ?
H26A C26 H26B 109.5 . . ?
C25 C26 H26C 109.5 . . ?
H26A C26 H26C 109.5 . . ?
H26B C26 H26C 109.5 . . ?
C25 C27 H27A 109.5 . . ?
C25 C27 H27B 109.5 . . ?
H27A C27 H27B 109.5 . . ?
C25 C27 H27C 109.5 . . ?
H27A C27 H27C 109.5 . . ?
H27B C27 H27C 109.5 . . ?
C25 C28 H28A 109.5 . . ?
C25 C28 H28B 109.5 . . ?
H28A C28 H28B 109.5 . . ?
C25 C28 H28C 109.5 . . ?
H28A C28 H28C 109.5 . . ?
H28B C28 H28C 109.5 . . ?
P3 C29 H29A 109.5 . . ?
P3 C29 H29B 109.5 . . ?
H29A C29 H29B 109.5 . . ?
P3 C29 H29C 109.5 . . ?
H29A C29 H29C 109.5 . . ?
H29B C29 H29C 109.5 . . ?
C35 C30 C31 118.2(4) . . ?
C35 C30 P3 117.0(3) . . ?
C31 C30 P3 124.7(3) . . ?
C32 C31 C30 121.0(4) . . ?
C32 C31 H31 119.5 . . ?
C30 C31 H31 119.5 . . ?
C31 C32 C33 120.2(4) . . ?
C31 C32 H32 119.9 . . ?
C33 C32 H32 119.9 . . ?
C34 C33 C32 119.6(4) . . ?
C34 C33 H33 120.2 . . ?
C32 C33 H33 120.2 . . ?
C33 C34 C35 120.9(4) . . ?
C33 C34 H34 119.6 . . ?
C35 C34 H34 119.6 . . ?
C34 C35 C30 119.7(4) . . ?
C34 C35 P4 123.7(3) . . ?
C30 C35 P4 116.4(3) . . ?
C39 C36 C37 107.7(4) . . ?
C39 C36 C38 107.7(4) . . ?
C37 C36 C38 111.5(4) . . ?
C39 C36 P4 115.5(3) . . ?
C37 C36 P4 107.6(3) . . ?
C38 C36 P4 107.0(3) . . ?
C36 C37 H37A 109.5 . . ?
C36 C37 H37B 109.5 . . ?
H37A C37 H37B 109.5 . . ?
C36 C37 H37C 109.5 . . ?
H37A C37 H37C 109.5 . . ?
H37B C37 H37C 109.5 . . ?
C36 C38 H38A 109.5 . . ?
C36 C38 H38B 109.5 . . ?
H38A C38 H38B 109.5 . . ?
C36 C38 H38C 109.5 . . ?
H38A C38 H38C 109.5 . . ?
H38B C38 H38C 109.5 . . ?
C36 C39 H39A 109.5 . . ?
C36 C39 H39B 109.5 . . ?
H39A C39 H39B 109.5 . . ?
C36 C39 H39C 109.5 . . ?
H39A C39 H39C 109.5 . . ?
H39B C39 H39C 109.5 . . ?
P4 C40 H40A 109.5 . . ?
P4 C40 H40B 109.5 . . ?
H40A C40 H40B 109.5 . . ?
P4 C40 H40C 109.5 . . ?
H40A C40 H40C 109.5 . . ?
H40B C40 H40C 109.5 . . ?
C48 C41 C42 124.2(4) . . ?
C48 C41 Co2 69.3(3) . . ?
C42 C41 Co2 111.2(3) . . ?
C48 C41 H41 117.9 . . ?
C42 C41 H41 117.9 . . ?
Co2 C41 H41 89.5 . . ?
C41 C42 C43 113.4(4) . . ?
C41 C42 H42A 108.9 . . ?
C43 C42 H42A 108.9 . . ?
C41 C42 H42B 108.9 . . ?
C43 C42 H42B 108.9 . . ?
H42A C42 H42B 107.7 . . ?
C44 C43 C42 113.2(4) . . ?
C44 C43 H43A 108.9 . . ?
C42 C43 H43A 108.9 . . ?
C44 C43 H43B 108.9 . . ?
C42 C43 H43B 108.9 . . ?
H43A C43 H43B 107.7 . . ?
C45 C44 C43 124.7(4) . . ?
C45 C44 Co2 71.6(3) . . ?
C43 C44 Co2 107.5(3) . . ?
C45 C44 H44 117.7 . . ?
C43 C44 H44 117.7 . . ?
Co2 C44 H44 91.0 . . ?
C44 C45 C46 124.0(4) . . ?
C44 C45 Co2 70.2(3) . . ?
C46 C45 Co2 109.9(3) . . ?
C44 C45 H45 118.0 . . ?
C46 C45 H45 118.0 . . ?
Co2 C45 H45 89.9 . . ?
C45 C46 C47 112.7(4) . . ?
C45 C46 H46A 109.1 . . ?
C47 C46 H46A 109.1 . . ?
C45 C46 H46B 109.1 . . ?
C47 C46 H46B 109.1 . . ?
H46A C46 H46B 107.8 . . ?
C48 C47 C46 111.9(4) . . ?
C48 C47 H47A 109.2 . . ?
C46 C47 H47A 109.2 . . ?
C48 C47 H47B 109.2 . . ?
C46 C47 H47B 109.2 . . ?
H47A C47 H47B 107.9 . . ?
C41 C48 C47 126.2(5) . . ?
C41 C48 Co2 70.8(3) . . ?
C47 C48 Co2 110.5(3) . . ?
C41 C48 H48 116.9 . . ?
C47 C48 H48 116.9 . . ?
Co2 C48 H48 88.6 . . ?
C24 Co1 C17 40.10(18) . . ?
C24 Co1 C20 102.13(17) . . ?
C17 Co1 C20 84.87(18) . . ?
C24 Co1 C21 85.13(17) . . ?
C17 Co1 C21 93.16(16) . . ?
C20 Co1 C21 38.00(18) . . ?
C24 Co1 P1 142.58(13) . . ?
C17 Co1 P1 110.35(13) . . ?
C20 Co1 P1 94.83(13) . . ?
C21 Co1 P1 125.97(13) . . ?
C24 Co1 P2 105.02(13) . . ?
C17 Co1 P2 140.40(14) . . ?
C20 Co1 P2 129.08(13) . . ?
C21 Co1 P2 103.13(13) . . ?
P1 Co1 P2 88.88(5) . . ?
C48 Co2 C41 39.92(19) . . ?
C48 Co2 C44 102.01(18) . . ?
C41 Co2 C44 85.57(19) . . ?
C48 Co2 C45 84.36(18) . . ?
C41 Co2 C45 93.24(18) . . ?
C44 Co2 C45 38.23(18) . . ?
C48 Co2 P4 105.75(14) . . ?
C41 Co2 P4 141.72(14) . . ?
C44 Co2 P4 125.93(13) . . ?
C45 Co2 P4 100.17(13) . . ?
C48 Co2 P3 145.00(14) . . ?
C41 Co2 P3 112.20(14) . . ?
C44 Co2 P3 93.80(14) . . ?
C45 Co2 P3 124.76(13) . . ?
P4 Co2 P3 89.07(4) . . ?
C5 P1 C6 102.45(19) . . ?
C5 P1 C1 102.8(2) . . ?
C6 P1 C1 103.3(2) . . ?
C5 P1 Co1 122.28(15) . . ?
C6 P1 Co1 108.41(14) . . ?
C1 P1 Co1 115.42(15) . . ?
C12 P2 C11 102.1(2) . . ?
C12 P2 C13 103.2(2) . . ?
C11 P2 C13 101.9(2) . . ?
C12 P2 Co1 117.67(15) . . ?
C11 P2 Co1 108.31(14) . . ?
C13 P2 Co1 120.99(14) . . ?
C29 P3 C30 102.4(2) . . ?
C29 P3 C25 102.8(2) . . ?
C30 P3 C25 103.35(19) . . ?
C29 P3 Co2 122.36(16) . . ?
C30 P3 Co2 107.12(14) . . ?
C25 P3 Co2 116.45(14) . . ?
C40 P4 C35 102.7(2) . . ?
C40 P4 C36 102.3(2) . . ?
C35 P4 C36 101.72(19) . . ?
C40 P4 Co2 119.13(16) . . ?
C35 P4 Co2 106.24(14) . . ?
C36 P4 Co2 121.91(15) . . ?

loop_
_geom_bond_atom_site_label_1
_geom_bond_atom_site_label_2
_geom_bond_distance
_geom_bond_site_symmetry_2
_geom_bond_publ_flag
C1 C4 1.523(7) . ?
C1 C2 1.525(7) . ?
C1 C3 1.540(7) . ?
C1 P1 1.891(5) . ?
C2 H2A 0.9600 . ?
C2 H2B 0.9600 . ?
C2 H2C 0.9600 . ?
C3 H3A 0.9600 . ?
C3 H3B 0.9600 . ?
C3 H3C 0.9600 . ?
C4 H4A 0.9600 . ?
C4 H4B 0.9600 . ?
C4 H4C 0.9600 . ?
C5 P1 1.827(4) . ?
C5 H5A 0.9600 . ?
C5 H5B 0.9600 . ?
C5 H5C 0.9600 . ?
C6 C7 1.399(6) . ?
C6 C11 1.410(6) . ?
C6 P1 1.850(4) . ?
C7 C8 1.388(6) . ?
C7 H7 0.9300 . ?
C8 C9 1.386(6) . ?
C8 H8 0.9300 . ?
C9 C10 1.383(6) . ?
C9 H9 0.9300 . ?
C10 C11 1.400(5) . ?
C10 H10 0.9300 . ?
C11 P2 1.841(4) . ?
C12 P2 1.825(4) . ?
C12 H12A 0.9600 . ?
C12 H12B 0.9600 . ?
C12 H12C 0.9600 . ?
C13 C16 1.527(6) . ?
C13 C14 1.527(6) . ?
C13 C15 1.528(6) . ?
C13 P2 1.894(5) . ?
C14 H14A 0.9600 . ?
C14 H14B 0.9600 . ?
C14 H14C 0.9600 . ?
C15 H15A 0.9600 . ?
C15 H15B 0.9600 . ?
C15 H15C 0.9600 . ?
C16 H16A 0.9600 . ?
C16 H16B 0.9600 . ?
C16 H16C 0.9600 . ?
C17 C24 1.409(6) . ?
C17 C18 1.514(6) . ?
C17 Co1 2.062(4) . ?
C17 H17 0.9300 . ?
C18 C19 1.535(6) . ?
C18 H18A 0.9700 . ?
C18 H18B 0.9700 . ?
C19 C20 1.515(6) . ?
C19 H19A 0.9700 . ?
C19 H19B 0.9700 . ?
C20 C21 1.385(6) . ?
C20 Co1 2.113(4) . ?
C20 H20 0.9300 . ?
C21 C22 1.518(6) . ?
C21 Co1 2.140(4) . ?
C21 H21 0.9300 . ?
C22 C23 1.537(6) . ?
C22 H22A 0.9700 . ?
C22 H22B 0.9700 . ?
C23 C24 1.510(6) . ?
C23 H23A 0.9700 . ?
C23 H23B 0.9700 . ?
C24 Co1 2.048(4) . ?
C24 H24 0.9300 . ?
C25 C28 1.517(6) . ?
C25 C26 1.532(6) . ?
C25 C27 1.535(6) . ?
C25 P3 1.890(5) . ?
C26 H26A 0.9600 . ?
C26 H26B 0.9600 . ?
C26 H26C 0.9600 . ?
C27 H27A 0.9600 . ?
C27 H27B 0.9600 . ?
C27 H27C 0.9600 . ?
C28 H28A 0.9600 . ?
C28 H28B 0.9600 . ?
C28 H28C 0.9600 . ?
C29 P3 1.833(4) . ?
C29 H29A 0.9600 . ?
C29 H29B 0.9600 . ?
C29 H29C 0.9600 . ?
C30 C35 1.400(6) . ?
C30 C31 1.404(6) . ?
C30 P3 1.844(4) . ?
C31 C32 1.379(6) . ?
C31 H31 0.9300 . ?
C32 C33 1.383(6) . ?
C32 H32 0.9300 . ?
C33 C34 1.381(6) . ?
C33 H33 0.9300 . ?
C34 C35 1.397(6) . ?
C34 H34 0.9300 . ?
C35 P4 1.847(4) . ?
C36 C39 1.532(6) . ?
C36 C37 1.532(6) . ?
C36 C38 1.540(6) . ?
C36 P4 1.890(4) . ?
C37 H37A 0.9600 . ?
C37 H37B 0.9600 . ?
C37 H37C 0.9600 . ?
C38 H38A 0.9600 . ?
C38 H38B 0.9600 . ?
C38 H38C 0.9600 . ?
C39 H39A 0.9600 . ?
C39 H39B 0.9600 . ?
C39 H39C 0.9600 . ?
C40 P4 1.834(5) . ?
C40 H40A 0.9600 . ?
C40 H40B 0.9600 . ?
C40 H40C 0.9600 . ?
C41 C48 1.398(7) . ?
C41 C42 1.529(7) . ?
C41 Co2 2.058(4) . ?
C41 H41 0.9300 . ?
C42 C43 1.535(7) . ?
C42 H42A 0.9700 . ?
C42 H42B 0.9700 . ?
C43 C44 1.514(6) . ?
C43 H43A 0.9700 . ?
C43 H43B 0.9700 . ?
C44 C45 1.392(7) . ?
C44 Co2 2.116(4) . ?
C44 H44 0.9300 . ?
C45 C46 1.514(6) . ?
C45 Co2 2.134(4) . ?
C45 H45 0.9300 . ?
C46 C47 1.536(7) . ?
C46 H46A 0.9700 . ?
C46 H46B 0.9700 . ?
C47 C48 1.510(7) . ?
C47 H47A 0.9700 . ?
C47 H47B 0.9700 . ?
C48 Co2 2.038(4) . ?
C48 H48 0.9300 . ?
Co1 P1 2.1919(12) . ?
Co1 P2 2.1939(12) . ?
Co2 P4 2.2016(12) . ?
Co2 P3 2.2071(12) . ?

loop_
_geom_torsion_atom_site_label_1
_geom_torsion_atom_site_label_2
_geom_torsion_atom_site_label_3
_geom_torsion_atom_site_label_4
_geom_torsion
_geom_torsion_site_symmetry_1
_geom_torsion_site_symmetry_2
_geom_torsion_site_symmetry_3
_geom_torsion_site_symmetry_4
_geom_torsion_publ_flag
C11 C6 C7 C8 -3.9(7) . . . . ?
P1 C6 C7 C8 173.4(4) . . . . ?
C6 C7 C8 C9 -1.7(7) . . . . ?
C7 C8 C9 C10 3.9(8) . . . . ?
C8 C9 C10 C11 -0.3(8) . . . . ?
C9 C10 C11 C6 -5.4(7) . . . . ?
C9 C10 C11 P2 168.6(4) . . . . ?
C7 C6 C11 C10 7.4(6) . . . . ?
P1 C6 C11 C10 -170.2(3) . . . . ?
C7 C6 C11 P2 -167.1(3) . . . . ?
P1 C6 C11 P2 15.3(4) . . . . ?
C24 C17 C18 C19 -92.4(5) . . . . ?
Co1 C17 C18 C19 -13.0(5) . . . . ?
C17 C18 C19 C20 30.2(6) . . . . ?
C18 C19 C20 C21 48.6(6) . . . . ?
C18 C19 C20 Co1 -31.7(5) . . . . ?
C19 C20 C21 C22 -0.2(7) . . . . ?
Co1 C20 C21 C22 99.9(4) . . . . ?
C19 C20 C21 Co1 -100.1(4) . . . . ?
C20 C21 C22 C23 -91.4(5) . . . . ?
Co1 C21 C22 C23 -13.1(5) . . . . ?
C21 C22 C23 C24 30.5(5) . . . . ?
C18 C17 C24 C23 2.0(7) . . . . ?
Co1 C17 C24 C23 -101.4(4) . . . . ?
C18 C17 C24 Co1 103.4(4) . . . . ?
C22 C23 C24 C17 46.9(6) . . . . ?
C22 C23 C24 Co1 -32.7(4) . . . . ?
C35 C30 C31 C32 -6.8(6) . . . . ?
P3 C30 C31 C32 169.2(3) . . . . ?
C30 C31 C32 C33 1.4(7) . . . . ?
C31 C32 C33 C34 3.6(7) . . . . ?
C32 C33 C34 C35 -3.1(7) . . . . ?
C33 C34 C35 C30 -2.4(6) . . . . ?
C33 C34 C35 P4 172.2(3) . . . . ?
C31 C30 C35 C34 7.2(6) . . . . ?
P3 C30 C35 C34 -169.1(3) . . . . ?
C31 C30 C35 P4 -167.8(3) . . . . ?
P3 C30 C35 P4 15.9(4) . . . . ?
C48 C41 C42 C43 -90.4(6) . . . . ?
Co2 C41 C42 C43 -11.7(5) . . . . ?
C41 C42 C43 C44 30.1(6) . . . . ?
C42 C43 C44 C45 46.8(6) . . . . ?
C42 C43 C44 Co2 -32.5(5) . . . . ?
C43 C44 C45 C46 2.3(7) . . . . ?
Co2 C44 C45 C46 101.1(4) . . . . ?
C43 C44 C45 Co2 -98.9(4) . . . . ?
C44 C45 C46 C47 -95.0(6) . . . . ?
Co2 C45 C46 C47 -16.0(5) . . . . ?
C45 C46 C47 C48 33.7(6) . . . . ?
C42 C41 C48 C47 0.3(7) . . . . ?
Co2 C41 C48 C47 -101.8(4) . . . . ?
C42 C41 C48 Co2 102.2(4) . . . . ?
C46 C47 C48 C41 45.6(6) . . . . ?
C46 C47 C48 Co2 -35.1(5) . . . . ?
C7 C6 P1 C5 43.8(4) . . . . ?
C11 C6 P1 C5 -138.8(3) . . . . ?
C7 C6 P1 C1 -62.8(4) . . . . ?
C11 C6 P1 C1 114.7(3) . . . . ?
C7 C6 P1 Co1 174.3(3) . . . . ?
C11 C6 P1 Co1 -8.2(4) . . . . ?
C4 C1 P1 C5 -179.0(3) . . . . ?
C2 C1 P1 C5 -57.8(4) . . . . ?
C3 C1 P1 C5 63.7(3) . . . . ?
C4 C1 P1 C6 -72.7(3) . . . . ?
C2 C1 P1 C6 48.5(4) . . . . ?
C3 C1 P1 C6 169.9(3) . . . . ?
C4 C1 P1 Co1 45.5(3) . . . . ?
C2 C1 P1 Co1 166.6(3) . . . . ?
C3 C1 P1 Co1 -71.9(3) . . . . ?
C10 C11 P2 C12 45.6(4) . . . . ?
C6 C11 P2 C12 -140.4(3) . . . . ?
C10 C11 P2 C13 -61.0(4) . . . . ?
C6 C11 P2 C13 113.1(4) . . . . ?
C10 C11 P2 Co1 170.4(4) . . . . ?
C6 C11 P2 Co1 -15.5(4) . . . . ?
C16 C13 P2 C12 -53.1(4) . . . . ?
C14 C13 P2 C12 -174.1(3) . . . . ?
C15 C13 P2 C12 66.6(3) . . . . ?
C16 C13 P2 C11 52.6(4) . . . . ?
C14 C13 P2 C11 -68.4(3) . . . . ?
C15 C13 P2 C11 172.3(3) . . . . ?
C16 C13 P2 Co1 172.7(3) . . . . ?
C14 C13 P2 Co1 51.7(3) . . . . ?
C15 C13 P2 Co1 -67.6(3) . . . . ?
C35 C30 P3 C29 -131.5(3) . . . . ?
C31 C30 P3 C29 52.4(4) . . . . ?
C35 C30 P3 C25 121.9(3) . . . . ?
C31 C30 P3 C25 -54.2(4) . . . . ?
C35 C30 P3 Co2 -1.7(4) . . . . ?
C31 C30 P3 Co2 -177.7(3) . . . . ?
C28 C25 P3 C29 -173.3(3) . . . . ?
C26 C25 P3 C29 -51.9(4) . . . . ?
C27 C25 P3 C29 69.4(3) . . . . ?
C28 C25 P3 C30 -67.1(3) . . . . ?
C26 C25 P3 C30 54.4(4) . . . . ?
C27 C25 P3 C30 175.7(3) . . . . ?
C28 C25 P3 Co2 50.1(3) . . . . ?
C26 C25 P3 Co2 171.5(3) . . . . ?
C27 C25 P3 Co2 -67.2(3) . . . . ?
C34 C35 P4 C40 36.8(4) . . . . ?
C30 C35 P4 C40 -148.4(3) . . . . ?
C34 C35 P4 C36 -68.9(4) . . . . ?
C30 C35 P4 C36 105.9(3) . . . . ?
C34 C35 P4 Co2 162.6(3) . . . . ?
C30 C35 P4 Co2 -22.6(3) . . . . ?
C39 C36 P4 C40 -59.2(4) . . . . ?
C37 C36 P4 C40 -179.4(3) . . . . ?
C38 C36 P4 C40 60.7(3) . . . . ?
C39 C36 P4 C35 46.8(4) . . . . ?
C37 C36 P4 C35 -73.5(3) . . . . ?
C38 C36 P4 C35 166.6(3) . . . . ?
C39 C36 P4 Co2 164.5(3) . . . . ?
C37 C36 P4 Co2 44.2(3) . . . . ?
C38 C36 P4 Co2 -75.6(3) . . . . ?

loop_
_publcif_info_tables.block_id
_publcif_info_tables.reference_item
{b6e2a9ff-83fa-418f-929e-635f88a1f650} '_publcif_info_datablock.publ_exptl'

loop_
_publcif_info_cif.paper_type
EX

loop_
_publcif_info_datablock.id
_publcif_info_datablock.publ_exptl
_publcif_info_datablock.publ_geom
_publcif_info_datablock.structure
{b6e2a9ff-83fa-418f-929e-635f88a1f650} y y y

loop_
_publcif_info_exptl_table_extra_item
sin_theta_over_lambda_max

loop_
_publcif_info_exptl_table_header_item
?
